data_1533175
loop_
_publ_author_name
'Frontera, C.'
'Aranda, M.A.G.'
'Garcia-Munoz, J.L.'
'Hervieu, M.'
'Ritter, C.'
'Manosa, L.'
'Calleja, A.'
'Capdevila, X.G.'

_publ_section_title
;
 Charge and Zener polaron order in Bi0.75 Sr0.25 Mn O3
;
_journal_name_full 'Physical Review, Serie 3. B - Condensed Matter (18,1978-)'
_journal_page_first 134408-1
_journal_page_last 134408-8
_journal_volume 68
_journal_year 2003
_chemical_formula_sum 'Bi0.7 Mn O3 Sr0.3'
_chemical_name_systematic '(Bi0.7 Sr0.3) (Mn O3)'
_space_group_IT_number 74
_symmetry_space_group_name_Hall '-I 2c 2c'
_symmetry_space_group_name_H-M 'I b m m'
_cell_angle_alpha 90
_cell_angle_beta 90
_cell_angle_gamma 90
_cell_formula_units_Z 4
_cell_length_a 5.54244
_cell_length_b 5.49907
_cell_length_c 7.77022
_cell_volume 236.823
_citation_journal_id_ASTM PRBMDO
_cod_data_source_file Frontera_PRBMDO_2003_1974.cif
_cod_data_source_block Bi0.7Mn1O3Sr0.3
_cod_original_cell_volume 236.8228
_cod_original_sg_symbol_Hall '-I 2b 2 (z,x,y)'
_cod_original_formula_sum 'Bi0.7 Mn1 O3 Sr0.3'
_cod_database_code 1533175

loop_
_symmetry_equiv_pos_as_xyz
x,y,z
x,-y,-z+1/2
-x,y,-z
-x,-y,z+1/2
-x,-y,-z
-x,y,z-1/2
x,-y,z
x,y,-z-1/2
x+1/2,y+1/2,z+1/2
x+1/2,-y+1/2,-z+1
-x+1/2,y+1/2,-z+1/2
-x+1/2,-y+1/2,z+1
-x+1/2,-y+1/2,-z+1/2
-x+1/2,y+1/2,z
x+1/2,-y+1/2,z+1/2
x+1/2,y+1/2,-z

loop_
_atom_site_label
_atom_site_type_symbol
_atom_site_fract_x
_atom_site_fract_y
_atom_site_fract_z
_atom_site_occupancy
_atom_site_U_iso_or_equiv
O1 O-2 0.558 0 0.25 1 0.0
O2 O-2 0.25 0.25 0.0346 1 0.0
Sr1 Sr+2 0.0065 0 0.25 0.3 0.0
Bi1 Bi+3 0.0065 0 0.25 0.7 0.0
Mn1 Mn+3 0.5 0 0 1 0.0
